data_2018076
loop_
_publ_author_name
'Rukiah, Mwaffak'
'Al-Ktaifani, Mahmoud'

_publ_section_title
;
 2-(Benzoylsulfanyl)acetic acid and 2,5-dioxopyrrolidin-1-yl
 2-(benzoylsulfanyl)acetate by powder X-ray diffraction studies
;
_journal_coeditor_code SK3399
_journal_issue 5
_journal_name_full 'Acta Crystallographica Section C'
_journal_page_first o166
_journal_page_last o170
_journal_paper_doi 10.1107/S0108270111010328
_journal_volume 67
_journal_year 2011
_chemical_formula_iupac 'C9 H8 O3 S1'
_chemical_formula_moiety 'C9 H8 O3 S1'
_chemical_formula_sum 'C9 H8 O3 S'
_chemical_formula_weight 196.22
_chemical_name_systematic
;
2-(Benzoylsulfanyl)acetic acid
;
_space_group_IT_number 14
_symmetry_cell_setting monoclinic
_symmetry_space_group_name_Hall '-P 2yn'
_symmetry_space_group_name_H-M 'P 1 21/n 1'
_cell_angle_alpha 90.0
_cell_angle_beta 112.6458(6)
_cell_angle_gamma 90.0
_cell_formula_units_Z 4
_cell_length_a 13.3928(14)
_cell_length_b 5.1432(5)
_cell_length_c 14.6577(15)
_cell_measurement_pressure 101.3
_cell_measurement_temperature 298
_cell_volume 931.81(16)
_computing_cell_refinement 'GSAS (Larson & Von Dreele, 2004)'
_computing_data_collection 'WinXPOW (Stoe & Cie, 1999)'
_computing_data_reduction 'WinXPOW (Stoe & Cie, 1999)'
_computing_molecular_graphics 'ORTEP-3 (Farrugia, 1997)'
_computing_publication_material 'publCIF (Westrip, 2010)'
_computing_structure_refinement 'GSAS (Larson & Von Dreele, 2004)'
_computing_structure_solution 'FOX (Favre-Nicolin & \<Cern\'y, 2002)'
_diffrn_ambient_temperature 298
_diffrn_measurement_device_type 'Stoe STADI P transmission'
_diffrn_radiation_monochromator 'Curved Ge(111)'
_diffrn_radiation_type 'Cu K\a~1~'
_diffrn_radiation_wavelength 1.5406
_exptl_absorpt_coefficient_mu 2.875
_exptl_absorpt_correction_T_max 0.30308
_exptl_absorpt_correction_T_min 0.26764
_exptl_absorpt_correction_type cylinder
_exptl_absorpt_process_details
;
(GSAS; Larson & Von Dreele, 2004)
;
_exptl_crystal_density_diffrn 1.399
_exptl_crystal_F_000 408
_pd_calc_method 'Rietveld refinement'
_pd_char_colour white
_pd_char_particle_morphology 'fine powder (visual estimate)'
_pd_instr_dist_mono/spec 230
_pd_instr_dist_spec/detc 220
_pd_instr_dist_src/mono 260
_pd_instr_location
;
Chemistry Department
 Atomic Energy Commission
 Damascus
 P.O.Box 6091
 Syrian Arab Republic
;
_pd_meas_2theta_range_inc 0.01
_pd_meas_2theta_range_max 79.99
_pd_meas_2theta_range_min 5.0
_pd_meas_number_of_points 7500
_pd_meas_scan_method step
_pd_phase_name MAG3_S1
_pd_prep_pressure 101.3
_pd_prep_temperature 298
_pd_proc_2theta_range_inc 0.01
_pd_proc_2theta_range_max 79.9688
_pd_proc_2theta_range_min 4.9788
_pd_proc_info_datetime 2010-09-19T10:11:40
_pd_proc_info_excluded_regions none
_pd_proc_ls_background_function
;   GSAS Background function number 1 with 23 terms.
 Shifted Chebyshev function of 1st kind
      1:    1268.82     2:   -1180.75     3:    484.308     4:   -94.8014
      5:    1.00817     6:    24.6118     7:   -21.3745     8:   -6.45230
      9:   -6.78234    10:    34.6736    11:   -41.4903    12:    16.6539
     13:    9.04912    14:   -13.7067    15:    10.9300    16:  -0.511284
     17:   -9.05939    18:    11.5886    19:   -2.56693    20:   -8.44798
     21:    2.93007    22:    5.08712    23:   -7.59728
;
_pd_proc_ls_peak_cutoff 0.00100
_pd_proc_ls_pref_orient_corr 'Spherical harmonics fonction'
_pd_proc_ls_profile_function
;
CW Profile function number 4 with 21 terms
Pseudo-Voigt profile coefficients as parameterized in
Thompson <i>et al.</i> (1987). Asymmetry correction of Finger <i>et
al.</i> (1994).
Microstrain broadening by Stephens (1999)
Peak tails are ignored  where the intensity is below 0.0010 times the peak
Aniso. broadening axis   0.0   0.0   1.0
;
_pd_proc_ls_prof_R_factor 0.0218
_pd_proc_ls_prof_wR_expected 0.0260
_pd_proc_ls_prof_wR_factor 0.0284
_pd_proc_number_of_points 7500
_pd_proc_wavelength 1.54060
_pd_spec_mounting 'powder loaded between two Mylar foils'
_pd_spec_mount_mode transmission
_pd_spec_shape flat_sheet
_pd_spec_size_axial 7.0
_pd_spec_size_equat 7.0
_refine_diff_density_max 0.147
_refine_diff_density_min -0.139
_refine_ls_extinction_method none
_refine_ls_goodness_of_fit_all 1.10
_refine_ls_hydrogen_treatment constr
_refine_ls_matrix_type full
_refine_ls_number_parameters 133
_refine_ls_number_restraints 13
_refine_ls_shift/su_max 0.04
_refine_ls_shift/su_mean 0.00
_refine_ls_weighting_scheme sigma
_reflns_number_total 562
_cod_data_source_file sk3399.cif
_cod_data_source_block I
_cod_original_sg_symbol_H-M 'P 21/n'
_cod_database_code 2018076

loop_
_symmetry_equiv_pos_site_id
_symmetry_equiv_pos_as_xyz
1 +x,+y,+z
2 -x+1/2,+y+1/2,-z+1/2
-1 -x,-y,-z
-2 +x+1/2,-y+1/2,+z+1/2

loop_
_atom_site_aniso_label
_atom_site_aniso_U_11
_atom_site_aniso_U_22
_atom_site_aniso_U_33
_atom_site_aniso_U_12
_atom_site_aniso_U_13
_atom_site_aniso_U_23
S1 0.141(4) 0.097(3) 0.128(5) 0.020(3) 0.054(3) -0.012(3)

loop_
_atom_site_type_symbol
_atom_site_label
_atom_site_fract_x
_atom_site_fract_y
_atom_site_fract_z
_atom_site_U_iso_or_equiv
_atom_site_thermal_displace_type
_atom_site_occupancy
C C1 -0.1596(4) 1.0009(9) 0.2227(2) 0.078(3) Uiso 1.0
C C2 -0.1110(4) 1.0080(9) 0.32525(16) 0.104(4) Uiso 1.0
C C3 -0.0255(4) 0.8414(9) 0.3750(3) 0.093(4) Uiso 1.0
C C4 0.0157(4) 0.6793(9) 0.3217(3) 0.071(3) Uiso 1.0
C C5 -0.0365(4) 0.6618(9) 0.21955(14) 0.102(4) Uiso 1.0
C C6 -0.1235(4) 0.8243(9) 0.16982(19) 0.092(4) Uiso 1.0
C C7 0.1077(6) 0.5030(13) 0.3811(5) 0.086(4) Uiso 1.0
C C8 0.2612(4) 0.1455(9) 0.3974(3) 0.105(3) Uiso 1.0
C C9 0.3646(6) 0.2902(14) 0.4485(6) 0.110(4) Uiso 1.0
O O1 0.1539(5) 0.5111(10) 0.4688(5) 0.109(3) Uiso 1.0
O O2 0.4366(4) 0.2180(10) 0.5232(5) 0.105(2) Uiso 1.0
O O3 0.3770(4) 0.5113(10) 0.4065(4) 0.112(2) Uiso 1.0
S S1 0.1540(2) 0.3105(4) 0.3027(3) 0.12159 Uani 1.0
H H1 -0.21745 1.12637 0.18708 0.093(4) Uiso 1.0
H H2 -0.13489 1.13731 0.36266 0.125(5) Uiso 1.0
H H3 0.00314 0.8303 0.44804 0.112(4) Uiso 1.0
H H5 -0.01557 0.52442 0.18289 0.123(4) Uiso 1.0
H H6 -0.16322 0.80569 0.09755 0.110(5) Uiso 1.0
H H8A 0.23536 0.08947 0.44828 0.126(4) Uiso 1.0
H H8B 0.27805 -0.01078 0.36775 0.126(4) Uiso 1.0
H H3o 0.42096 0.60542 0.44808 0.137(4) Uiso 1.0

loop_
_atom_type_symbol
_atom_type_description
_atom_type_scat_dispersion_real
_atom_type_scat_dispersion_imag
_atom_type_scat_source
C C 0.0181 0.0091 'International Tables Vol C tables 4.2.6.8'
O O 0.0492 0.0322 'International Tables Vol C tables 4.2.6.8'
S S 0.0311 0.0180 'International Tables Vol C tables 4.2.6.8'
H H 0.3331 0.5567 'International Tables Vol C tables 4.2.6.8'

loop_
_geom_angle_atom_site_label_1
_geom_angle_atom_site_label_2
_geom_angle_atom_site_label_3
_geom_angle_site_symmetry_1
_geom_angle_site_symmetry_2
_geom_angle_site_symmetry_3
_geom_angle
_geom_angle_publ_flag
C2 C1 C6 1_555 . 1_555 120.0(4) n
C2 C1 H1 1_555 . 1_555 120.0 n
C6 C1 H1 1_555 . 1_555 120.0 n
C1 C2 C3 1_555 . 1_555 119.9(4) n
C1 C2 H2 1_555 . 1_555 120.0 n
C3 C2 H2 1_555 . 1_555 120.0 n
C2 C3 C4 1_555 . 1_555 119.9(4) n
C2 C3 H3 1_555 . 1_555 120.0 n
C4 C3 H3 1_555 . 1_555 120.0 n
C3 C4 C5 1_555 . 1_555 119.9(5) n
C3 C4 C7 1_555 . 1_555 116.6(3) n
C5 C4 C7 1_555 . 1_555 122.9(3) n
C4 C5 C6 1_555 . 1_555 119.9(4) n
C4 C5 H5 1_555 . 1_555 120.0 n
C6 C5 H5 1_555 . 1_555 120.0 n
C1 C6 C5 1_555 . 1_555 120.0(2) n
C1 C6 H6 1_555 . 1_555 119.9 n
C5 C6 H6 1_555 . 1_555 119.9 n
C4 C7 O1 1_555 . 1_555 124.8(5) n
C4 C7 S1 1_555 . 1_555 111.6(4) n
O1 C7 S1 1_555 . 1_555 123.0(6) y
C9 C8 S1 1_555 . 1_555 117.8(4) y
C9 C8 H8A 1_555 . 1_555 107.2 n
C9 C8 H8B 1_555 . 1_555 107.7 n
S1 C8 H8A 1_555 . 1_555 108.6 n
S1 C8 H8B 1_555 . 1_555 107.4 n
H8A C8 H8B 1_555 . 1_555 107.8 n
C8 C9 O2 1_555 . 1_555 124.4(7) n
C8 C9 O3 1_555 . 1_555 116.7(5) n
O2 C9 O3 1_555 . 1_555 118.9(7) n
C9 O3 H3o 1_555 . 1_555 109.9 n
C7 S1 C8 1_555 . 1_555 97.9(3) y

loop_
_geom_bond_atom_site_label_1
_geom_bond_atom_site_label_2
_geom_bond_site_symmetry_1
_geom_bond_site_symmetry_2
_geom_bond_distance
_geom_bond_publ_flag
C1 C2 . 1_555 1.390(3) n
C1 C6 . 1_555 1.396(6) n
C1 H1 . 1_555 0.989 n
C2 C3 . 1_555 1.391(7) n
C2 H2 . 1_555 0.990 n
C3 C4 . 1_555 1.394(4) n
C3 H3 . 1_555 0.991 n
C4 C5 . 1_555 1.390(4) n
C5 C6 . 1_555 1.391(6) n
C5 H5 . 1_555 0.992 n
C6 H6 . 1_555 0.990 n
C4 C7 . 1_555 1.507(9) n
C7 O1 . 1_555 1.195(5) n
C7 S1 . 1_555 1.798(5) y
C8 C9 . 1_555 1.495(5) n
C8 S1 . 1_555 1.781(4) y
C8 H8A . 1_555 0.979 n
C8 H8B . 1_555 0.980 n
C9 O2 . 1_555 1.205(5) n
C9 O3 . 1_555 1.334(5) n

loop_
_geom_hbond_atom_site_label_D
_geom_hbond_atom_site_label_H
_geom_hbond_atom_site_label_A
_geom_hbond_site_symmetry_D
_geom_hbond_site_symmetry_H
_geom_hbond_site_symmetry_A
_geom_hbond_distance_DH
_geom_hbond_distance_HA
_geom_hbond_distance_DA
_geom_hbond_angle_DHA
_geom_hbond_publ_flag
O3 H3O O2 . . -1_666 0.82 2.01 2.693(8) 141 y
C5 H5 O2 . . -2_454 0.99 2.51 3.381(7) 147 y

loop_
_geom_torsion_atom_site_label_1
_geom_torsion_atom_site_label_2
_geom_torsion_atom_site_label_3
_geom_torsion_atom_site_label_4
_geom_torsion_site_symmetry_1
_geom_torsion_site_symmetry_2
_geom_torsion_site_symmetry_3
_geom_torsion_site_symmetry_4
_geom_torsion
_geom_torsion_publ_flag
C7 S1 C8 C9 . . . . -78.3(5) y
C8 S1 C7 O1 . . . . 6.8(7) n
C8 S1 C7 C4 . . . . 178.1(5) n
C2 C1 C6 C5 . . . . -2.2(8) n
C6 C1 C2 C3 . . . . 0.8(8) n
C1 C2 C3 C4 . . . . 4.0(8) n
C2 C3 C4 C5 . . . . -7.6(8) n
C2 C3 C4 C7 . . . . -179.5(5) n
C3 C4 C7 O1 . . . . -7.8(10) n
C5 C4 C7 S1 . . . . 9.4(8) n
C5 C4 C7 O1 . . . . -179.5(7) n
C3 C4 C7 S1 . . . . -178.9(4) n
C3 C4 C5 C6 . . . . 6.2(8) n
C7 C4 C5 C6 . . . . 177.6(5) n
C4 C5 C6 C1 . . . . -1.3(8) n
S1 C8 C9 O2 . . . . 167.9(7) n
S1 C8 C9 O3 . . . . -13.2(9) y
